data_7206260
loop_
_publ_author_name
'Niu, Yun-Yin'
'Wang, Ling-Fang'
'Lv, Xiao-Rui'
'Du, Hai-Juan'
'Qiao, Yong-Zhen'
'Wang, Hong-Mei'
'Song, Li-Sha'
'Wu, Ben-Lai'
'Hou, Hong-Wei'
'Ng, Seik Weng'

_publ_section_title
;
 Construction and isomeric transformation of polyoxometalates directed
 by 1,\w-bis(pyridinium)alkane templates
;
_journal_issue 16
_journal_name_full CrystEngComm
_journal_page_first 5071
_journal_paper_doi 10.1039/c1ce05245d
_journal_volume 13
_journal_year 2011
_chemical_formula_sum 'C36 H52 Mo8 N4 O26'
_chemical_formula_weight 1724.34
_chemical_name_systematic
;
?
;
_space_group_IT_number 14
_symmetry_cell_setting monoclinic
_symmetry_space_group_name_Hall '-P 2yn'
_symmetry_space_group_name_H-M 'P 1 21/n 1'
_atom_sites_solution_hydrogens geom
_atom_sites_solution_primary direct
_atom_sites_solution_secondary difmap
_audit_creation_method SHELXL-97
_cell_angle_alpha 90.00
_cell_angle_beta 90.0590(10)
_cell_angle_gamma 90.00
_cell_formula_units_Z 2
_cell_length_a 15.5447(8)
_cell_length_b 10.1543(5)
_cell_length_c 16.6922(8)
_cell_measurement_temperature 296(2)
_cell_volume 2634.8(2)
_computing_cell_refinement 'Bruker SMART'
_computing_data_collection 'Bruker SMART'
_computing_data_reduction 'Bruker SAINT'
_computing_molecular_graphics 'Bruker SHELXTL'
_computing_publication_material 'Bruker SHELXTL'
_computing_structure_refinement 'SHELXL-97 (Sheldrick, 1997)'
_computing_structure_solution 'SHELXS-97 (Sheldrick, 1990)'
_diffrn_ambient_temperature 296(2)
_diffrn_measured_fraction_theta_full 0.997
_diffrn_measured_fraction_theta_max 0.997
_diffrn_measurement_device_type 'CCD area detector'
_diffrn_measurement_method 'phi and omega scans'
_diffrn_radiation_monochromator graphite
_diffrn_radiation_source 'fine-focus sealed tube'
_diffrn_radiation_type MoK\a
_diffrn_radiation_wavelength 0.71073
_diffrn_reflns_av_R_equivalents 0.0173
_diffrn_reflns_av_sigmaI/netI 0.0186
_diffrn_reflns_limit_h_max 18
_diffrn_reflns_limit_h_min -18
_diffrn_reflns_limit_k_max 12
_diffrn_reflns_limit_k_min -12
_diffrn_reflns_limit_l_max 11
_diffrn_reflns_limit_l_min -20
_diffrn_reflns_number 14302
_diffrn_reflns_theta_full 25.50
_diffrn_reflns_theta_max 25.50
_diffrn_reflns_theta_min 2.35
_exptl_absorpt_coefficient_mu 1.926
_exptl_absorpt_correction_T_max 0.7355
_exptl_absorpt_correction_T_min 0.6657
_exptl_absorpt_correction_type multi-scan
_exptl_absorpt_process_details sadabs
_exptl_crystal_colour colorless
_exptl_crystal_density_diffrn 2.173
_exptl_crystal_density_method 'not measured'
_exptl_crystal_description block
_exptl_crystal_F_000 1680
_exptl_crystal_size_max 0.23
_exptl_crystal_size_mid 0.19
_exptl_crystal_size_min 0.17
_refine_diff_density_max 0.971
_refine_diff_density_min -0.814
_refine_diff_density_rms 0.075
_refine_ls_extinction_method none
_refine_ls_goodness_of_fit_ref 1.069
_refine_ls_hydrogen_treatment constr
_refine_ls_matrix_type full
_refine_ls_number_parameters 334
_refine_ls_number_reflns 4901
_refine_ls_number_restraints 0
_refine_ls_restrained_S_all 1.069
_refine_ls_R_factor_all 0.0287
_refine_ls_R_factor_gt 0.0254
_refine_ls_shift/su_max 0.001
_refine_ls_shift/su_mean 0.000
_refine_ls_structure_factor_coef Fsqd
_refine_ls_weighting_details 'calc w=1/[\s^2^(Fo^2^)+(0.0289P)^2^+3.1704P] where P=(Fo^2^+2Fc^2^)/3'
_refine_ls_weighting_scheme calc
_refine_ls_wR_factor_gt 0.0622
_refine_ls_wR_factor_ref 0.0641
_reflns_number_gt 4473
_reflns_number_total 4901
_reflns_threshold_expression >2sigma(I)
_cod_data_source_file c1ce05245d.txt
_cod_data_source_block 6
_cod_depositor_comments
;
The following automatic conversions were performed:

'_symmetry_cell_setting' value 'Monoclinic' changed to 'monoclinic'
according to /home/saulius/struct/CIF-dictionaries/cif_core.dic
dictionary named 'cif_core.dic' version 2.4.1 from 2010-06-29.

Automatic conversion script
Id: cif_fix_values 1715 2011-07-08 13:25:40Z adriana 
;
_cod_original_sg_symbol_H-M P2(1)/n
_cod_database_code 7206260

loop_
_symmetry_equiv_pos_as_xyz
'x, y, z'
'-x+1/2, y+1/2, -z+1/2'
'-x, -y, -z'
'x-1/2, -y-1/2, z-1/2'

loop_
_atom_site_label
_atom_site_type_symbol
_atom_site_fract_x
_atom_site_fract_y
_atom_site_fract_z
_atom_site_U_iso_or_equiv
_atom_site_adp_type
_atom_site_occupancy
_atom_site_symmetry_multiplicity
_atom_site_calc_flag
_atom_site_refinement_flags
_atom_site_disorder_assembly
_atom_site_disorder_group
Mo1 Mo 0.011641(16) 0.81954(3) -0.003170(15) 0.02966(8) Uani 1 1 d . . .
Mo2 Mo -0.037116(18) 0.96630(3) 0.190366(17) 0.03751(9) Uani 1 1 d . . .
Mo3 Mo 0.162116(17) 0.99930(3) 0.125420(17) 0.03283(8) Uani 1 1 d . . .
Mo4 Mo 0.22422(2) 1.02231(3) -0.07141(2) 0.04499(9) Uani 1 1 d . . .
O1 O 0.11896(13) 0.8579(2) 0.02339(13) 0.0387(5) Uani 1 1 d . . .
O2 O -0.02682(14) 0.9275(2) -0.08204(14) 0.0408(5) Uani 1 1 d . . .
O3 O 0.00950(18) 0.6623(2) -0.03850(17) 0.0580(7) Uani 1 1 d . . .
O4 O -0.05518(15) 0.8275(3) 0.08198(14) 0.0468(6) Uani 1 1 d . . .
O5 O -0.08089(16) 0.8461(3) 0.24807(16) 0.0588(7) Uani 1 1 d . . .
O6 O -0.02155(17) 1.0944(3) 0.25333(16) 0.0607(8) Uani 1 1 d . . .
O7 O 0.07749(13) 0.9012(2) 0.18366(12) 0.0342(5) Uani 1 1 d . . .
O8 O 0.17327(16) 1.1293(3) 0.18813(15) 0.0513(6) Uani 1 1 d . . .
O9 O 0.24895(14) 0.9032(3) 0.14299(15) 0.0474(6) Uani 1 1 d . . .
O10 O 0.19767(14) 1.0915(2) 0.02777(13) 0.0421(6) Uani 1 1 d . . .
O11 O 0.13998(15) 0.9602(3) -0.13936(15) 0.0484(6) Uani 1 1 d . . .
O12 O 0.2753(2) 1.1441(3) -0.12100(18) 0.0775(9) Uani 1 1 d . . .
O13 O 0.29606(16) 0.8985(3) -0.06000(17) 0.0595(7) Uani 1 1 d . . .
N1 N 0.18314(18) 0.1061(3) 0.39782(17) 0.0405(6) Uani 1 1 d . . .
N2 N 0.1103(3) 0.5193(4) 0.8152(2) 0.0614(9) Uani 1 1 d . . .
C1 C 0.1729(2) 0.0016(4) 0.3495(2) 0.0471(9) Uani 1 1 d . . .
H1 H 0.1231 -0.0061 0.3190 0.056 Uiso 1 1 calc R . .
C2 C 0.2342(3) -0.0930(4) 0.3446(2) 0.0564(10) Uani 1 1 d . . .
H2 H 0.2265 -0.1649 0.3108 0.068 Uiso 1 1 calc R . .
C3 C 0.3080(3) -0.0819(4) 0.3897(3) 0.0579(10) Uani 1 1 d . . .
H3 H 0.3501 -0.1470 0.3877 0.069 Uiso 1 1 calc R . .
C4 C 0.3184(3) 0.0270(4) 0.4377(3) 0.0595(11) Uani 1 1 d . . .
H4 H 0.3684 0.0374 0.4677 0.071 Uiso 1 1 calc R . .
C5 C 0.2548(2) 0.1200(4) 0.4411(2) 0.0515(9) Uani 1 1 d . . .
H5 H 0.2616 0.1934 0.4738 0.062 Uiso 1 1 calc R . .
C6 C 0.1111(2) 0.2013(4) 0.4061(2) 0.0495(9) Uani 1 1 d . . .
H6A H 0.0938 0.2324 0.3536 0.059 Uiso 1 1 calc R . .
H6B H 0.1300 0.2766 0.4373 0.059 Uiso 1 1 calc R . .
C7 C 0.0355(3) 0.1363(4) 0.4471(3) 0.0579(10) Uani 1 1 d . . .
H7A H 0.0566 0.0865 0.4926 0.069 Uiso 1 1 calc R . .
H7B H 0.0094 0.0745 0.4101 0.069 Uiso 1 1 calc R . .
C8 C -0.0330(3) 0.2312(5) 0.4759(3) 0.0658(12) Uani 1 1 d . . .
H8A H -0.0885 0.1876 0.4750 0.079 Uiso 1 1 calc R . .
H8B H -0.0358 0.3058 0.4397 0.079 Uiso 1 1 calc R . .
C9 C -0.0149(3) 0.2803(5) 0.5602(3) 0.0684(12) Uani 1 1 d . . .
H9A H -0.0121 0.2050 0.5959 0.082 Uiso 1 1 calc R . .
H9B H 0.0411 0.3222 0.5608 0.082 Uiso 1 1 calc R . .
C10 C -0.0793(3) 0.3750(5) 0.5925(3) 0.0722(13) Uani 1 1 d . . .
H10A H -0.1364 0.3395 0.5832 0.087 Uiso 1 1 calc R . .
H10B H -0.0749 0.4566 0.5625 0.087 Uiso 1 1 calc R . .
C11 C -0.0702(3) 0.4062(6) 0.6812(3) 0.0771(14) Uani 1 1 d . . .
H11A H -0.1137 0.4701 0.6960 0.092 Uiso 1 1 calc R . .
H11B H -0.0807 0.3266 0.7118 0.092 Uiso 1 1 calc R . .
C12 C 0.0162(3) 0.4593(5) 0.7031(3) 0.0705(13) Uani 1 1 d . . .
H12A H 0.0265 0.5401 0.6736 0.085 Uiso 1 1 calc R . .
H12B H 0.0601 0.3963 0.6878 0.085 Uiso 1 1 calc R . .
C13 C 0.0232(3) 0.4870(6) 0.7931(3) 0.0807(15) Uani 1 1 d . . .
H13A H -0.0144 0.5597 0.8070 0.097 Uiso 1 1 calc R . .
H13B H 0.0046 0.4101 0.8228 0.097 Uiso 1 1 calc R . .
C14 C 0.1418(4) 0.6441(5) 0.8056(3) 0.0753(14) Uani 1 1 d . . .
H14 H 0.1065 0.7110 0.7865 0.090 Uiso 1 1 calc R . .
C15 C 0.2252(4) 0.6691(6) 0.8241(3) 0.0842(16) Uani 1 1 d . . .
H15 H 0.2469 0.7538 0.8177 0.101 Uiso 1 1 calc R . .
C16 C 0.2767(4) 0.5732(6) 0.8515(3) 0.0820(15) Uani 1 1 d . . .
H16 H 0.3335 0.5918 0.8651 0.098 Uiso 1 1 calc R . .
C17 C 0.2461(4) 0.4502(6) 0.8594(4) 0.0858(16) Uani 1 1 d . . .
H17 H 0.2819 0.3832 0.8776 0.103 Uiso 1 1 calc R . .
C18 C 0.1632(4) 0.4238(5) 0.8408(3) 0.0752(13) Uani 1 1 d . . .
H18 H 0.1426 0.3382 0.8458 0.090 Uiso 1 1 calc R . .

loop_
_atom_site_aniso_label
_atom_site_aniso_U_11
_atom_site_aniso_U_22
_atom_site_aniso_U_33
_atom_site_aniso_U_23
_atom_site_aniso_U_13
_atom_site_aniso_U_12
Mo1 0.02973(14) 0.02852(14) 0.03071(15) 0.00182(10) -0.00735(11) 0.00110(10)
Mo2 0.02852(15) 0.05689(19) 0.02711(15) 0.00437(13) -0.00348(11) 0.00495(12)
Mo3 0.02621(14) 0.04015(17) 0.03211(16) 0.00268(11) -0.00699(11) -0.00126(11)
Mo4 0.04722(19) 0.04950(19) 0.03823(18) 0.00323(14) -0.00920(14) 0.00037(14)
O1 0.0310(11) 0.0496(14) 0.0356(12) -0.0049(10) -0.0055(9) 0.0045(10)
O2 0.0310(11) 0.0507(14) 0.0406(13) 0.0111(11) -0.0057(10) 0.0057(10)
O3 0.0691(18) 0.0395(14) 0.0654(18) -0.0107(13) -0.0188(14) 0.0024(13)
O4 0.0384(13) 0.0637(17) 0.0382(13) 0.0034(12) -0.0036(10) -0.0177(12)
O5 0.0421(14) 0.085(2) 0.0497(16) 0.0229(15) 0.0062(12) 0.0041(14)
O6 0.0537(16) 0.081(2) 0.0477(16) -0.0147(15) -0.0136(13) 0.0227(15)
O7 0.0298(11) 0.0417(12) 0.0310(11) 0.0053(10) -0.0072(9) 0.0033(9)
O8 0.0586(16) 0.0479(15) 0.0473(15) -0.0025(12) -0.0081(12) -0.0110(12)
O9 0.0298(12) 0.0612(16) 0.0512(15) 0.0052(12) -0.0087(10) 0.0061(11)
O10 0.0366(12) 0.0486(14) 0.0412(13) 0.0087(11) -0.0066(10) -0.0090(11)
O11 0.0317(12) 0.0736(18) 0.0398(14) 0.0004(12) -0.0043(10) 0.0140(12)
O12 0.098(2) 0.078(2) 0.0565(19) 0.0122(16) 0.0063(17) -0.0172(19)
O13 0.0386(14) 0.078(2) 0.0616(17) 0.0036(15) -0.0119(12) 0.0101(13)
N1 0.0402(15) 0.0395(16) 0.0420(16) 0.0048(13) -0.0036(12) -0.0088(12)
N2 0.068(2) 0.069(2) 0.047(2) -0.0111(17) 0.0099(18) -0.0016(19)
C1 0.044(2) 0.060(2) 0.036(2) -0.0039(17) -0.0100(16) -0.0061(17)
C2 0.062(2) 0.056(2) 0.051(2) -0.0095(19) -0.0076(19) -0.002(2)
C3 0.053(2) 0.049(2) 0.072(3) 0.008(2) -0.007(2) 0.0021(19)
C4 0.046(2) 0.059(3) 0.073(3) 0.004(2) -0.023(2) -0.0088(19)
C5 0.051(2) 0.048(2) 0.056(2) -0.0018(18) -0.0131(18) -0.0152(18)
C6 0.045(2) 0.043(2) 0.060(2) 0.0040(18) 0.0003(18) -0.0008(16)
C7 0.051(2) 0.063(3) 0.060(3) 0.002(2) 0.0064(19) -0.0063(19)
C8 0.051(2) 0.082(3) 0.065(3) -0.003(2) 0.002(2) -0.001(2)
C9 0.054(2) 0.077(3) 0.075(3) -0.004(3) -0.009(2) 0.003(2)
C10 0.055(3) 0.094(4) 0.068(3) -0.004(3) -0.006(2) 0.011(2)
C11 0.056(3) 0.096(4) 0.079(3) -0.005(3) -0.006(2) 0.020(3)
C12 0.068(3) 0.068(3) 0.076(3) 0.003(2) 0.001(2) 0.008(2)
C13 0.076(3) 0.106(4) 0.060(3) -0.011(3) 0.005(3) 0.009(3)
C14 0.114(4) 0.048(3) 0.064(3) -0.010(2) 0.011(3) 0.014(3)
C15 0.108(4) 0.075(4) 0.070(3) -0.006(3) 0.017(3) -0.034(3)
C16 0.078(3) 0.102(4) 0.066(3) -0.006(3) 0.017(3) -0.020(3)
C17 0.074(3) 0.087(4) 0.096(4) 0.000(3) -0.011(3) -0.005(3)
C18 0.099(4) 0.051(3) 0.076(3) 0.007(2) 0.000(3) -0.006(3)

loop_
_atom_type_symbol
_atom_type_description
_atom_type_scat_dispersion_real
_atom_type_scat_dispersion_imag
_atom_type_scat_source
C C 0.0033 0.0016 'International Tables Vol C Tables 4.2.6.8 and 6.1.1.4'
H H 0.0000 0.0000 'International Tables Vol C Tables 4.2.6.8 and 6.1.1.4'
N N 0.0061 0.0033 'International Tables Vol C Tables 4.2.6.8 and 6.1.1.4'
O O 0.0106 0.0060 'International Tables Vol C Tables 4.2.6.8 and 6.1.1.4'
Mo Mo -1.6832 0.6857 'International Tables Vol C Tables 4.2.6.8 and 6.1.1.4'

loop_
_geom_angle_atom_site_label_1
_geom_angle_atom_site_label_2
_geom_angle_atom_site_label_3
_geom_angle
_geom_angle_site_symmetry_1
_geom_angle_site_symmetry_3
_geom_angle_publ_flag
O3 Mo1 O4 108.11(13) . . ?
O3 Mo1 O1 108.16(12) . . ?
O4 Mo1 O1 110.13(10) . . ?
O3 Mo1 O2 108.00(12) . . ?
O4 Mo1 O2 111.31(11) . . ?
O1 Mo1 O2 111.01(10) . . ?
O6 Mo2 O5 104.93(15) . . ?
O6 Mo2 O7 99.80(11) . . ?
O5 Mo2 O7 99.18(11) . . ?
O6 Mo2 O11 95.37(12) . 3_575 ?
O5 Mo2 O11 101.13(12) . 3_575 ?
O7 Mo2 O11 150.51(9) . 3_575 ?
O6 Mo2 O4 166.92(12) . . ?
O5 Mo2 O4 87.55(12) . . ?
O7 Mo2 O4 81.67(9) . . ?
O11 Mo2 O4 78.08(10) 3_575 . ?
O6 Mo2 O2 93.76(12) . 3_575 ?
O5 Mo2 O2 160.93(12) . 3_575 ?
O7 Mo2 O2 73.44(8) . 3_575 ?
O11 Mo2 O2 80.49(9) 3_575 3_575 ?
O4 Mo2 O2 74.11(8) . 3_575 ?
O9 Mo3 O8 105.15(13) . . ?
O9 Mo3 O7 99.24(11) . . ?
O8 Mo3 O7 99.29(11) . . ?
O9 Mo3 O10 101.19(11) . . ?
O8 Mo3 O10 96.49(11) . . ?
O7 Mo3 O10 149.86(9) . . ?
O9 Mo3 O1 90.03(10) . . ?
O8 Mo3 O1 164.36(11) . . ?
O7 Mo3 O1 81.56(9) . . ?
O10 Mo3 O1 76.52(9) . . ?
O9 Mo3 O2 162.21(11) . 3_575 ?
O8 Mo3 O2 92.00(11) . 3_575 ?
O7 Mo3 O2 72.86(8) . 3_575 ?
O10 Mo3 O2 81.10(8) . 3_575 ?
O1 Mo3 O2 73.23(8) . 3_575 ?
O12 Mo4 O13 106.79(16) . . ?
O12 Mo4 O11 106.47(14) . . ?
O13 Mo4 O11 106.46(13) . . ?
O12 Mo4 O10 105.48(14) . . ?
O13 Mo4 O10 109.26(12) . . ?
O11 Mo4 O10 121.53(10) . . ?
Mo1 O1 Mo3 126.21(11) . . ?
Mo1 O2 Mo2 134.65(11) . 3_575 ?
Mo1 O2 Mo3 135.29(11) . 3_575 ?
Mo2 O2 Mo3 89.81(8) 3_575 3_575 ?
Mo1 O4 Mo2 126.01(11) . . ?
Mo2 O7 Mo3 119.51(11) . . ?
Mo4 O10 Mo3 128.91(14) . . ?
Mo4 O11 Mo2 135.77(15) . 3_575 ?
C5 N1 C1 120.5(3) . . ?
C5 N1 C6 120.6(3) . . ?
C1 N1 C6 118.8(3) . . ?
C18 N2 C14 119.2(5) . . ?
C18 N2 C13 119.5(4) . . ?
C14 N2 C13 121.1(5) . . ?
N1 C1 C2 120.9(3) . . ?
N1 C1 H1 119.5 . . ?
C2 C1 H1 119.5 . . ?
C1 C2 C3 119.7(4) . . ?
C1 C2 H2 120.2 . . ?
C3 C2 H2 120.2 . . ?
C2 C3 C4 118.8(4) . . ?
C2 C3 H3 120.6 . . ?
C4 C3 H3 120.6 . . ?
C5 C4 C3 119.6(4) . . ?
C5 C4 H4 120.2 . . ?
C3 C4 H4 120.2 . . ?
N1 C5 C4 120.5(4) . . ?
N1 C5 H5 119.7 . . ?
C4 C5 H5 119.7 . . ?
N1 C6 C7 110.1(3) . . ?
N1 C6 H6A 109.6 . . ?
C7 C6 H6A 109.6 . . ?
N1 C6 H6B 109.6 . . ?
C7 C6 H6B 109.6 . . ?
H6A C6 H6B 108.2 . . ?
C6 C7 C8 114.4(4) . . ?
C6 C7 H7A 108.7 . . ?
C8 C7 H7A 108.7 . . ?
C6 C7 H7B 108.7 . . ?
C8 C7 H7B 108.7 . . ?
H7A C7 H7B 107.6 . . ?
C7 C8 C9 111.9(4) . . ?
C7 C8 H8A 109.2 . . ?
C9 C8 H8A 109.2 . . ?
C7 C8 H8B 109.2 . . ?
C9 C8 H8B 109.2 . . ?
H8A C8 H8B 107.9 . . ?
C10 C9 C8 115.0(4) . . ?
C10 C9 H9A 108.5 . . ?
C8 C9 H9A 108.5 . . ?
C10 C9 H9B 108.5 . . ?
C8 C9 H9B 108.5 . . ?
H9A C9 H9B 107.5 . . ?
C9 C10 C11 115.1(4) . . ?
C9 C10 H10A 108.5 . . ?
C11 C10 H10A 108.5 . . ?
C9 C10 H10B 108.5 . . ?
C11 C10 H10B 108.5 . . ?
H10A C10 H10B 107.5 . . ?
C12 C11 C10 113.4(4) . . ?
C12 C11 H11A 108.9 . . ?
C10 C11 H11A 108.9 . . ?
C12 C11 H11B 108.9 . . ?
C10 C11 H11B 108.9 . . ?
H11A C11 H11B 107.7 . . ?
C11 C12 C13 111.7(4) . . ?
C11 C12 H12A 109.3 . . ?
C13 C12 H12A 109.3 . . ?
C11 C12 H12B 109.3 . . ?
C13 C12 H12B 109.3 . . ?
H12A C12 H12B 107.9 . . ?
N2 C13 C12 111.1(4) . . ?
N2 C13 H13A 109.4 . . ?
C12 C13 H13A 109.4 . . ?
N2 C13 H13B 109.4 . . ?
C12 C13 H13B 109.4 . . ?
H13A C13 H13B 108.0 . . ?
C15 C14 N2 119.3(5) . . ?
C15 C14 H14 120.4 . . ?
N2 C14 H14 120.4 . . ?
C16 C15 C14 120.8(5) . . ?
C16 C15 H15 119.6 . . ?
C14 C15 H15 119.6 . . ?
C15 C16 C17 119.8(5) . . ?
C15 C16 H16 120.1 . . ?
C17 C16 H16 120.1 . . ?
C16 C17 C18 120.0(6) . . ?
C16 C17 H17 120.0 . . ?
C18 C17 H17 120.0 . . ?
N2 C18 C17 120.9(5) . . ?
N2 C18 H18 119.6 . . ?
C17 C18 H18 119.6 . . ?

loop_
_geom_bond_atom_site_label_1
_geom_bond_atom_site_label_2
_geom_bond_distance
_geom_bond_site_symmetry_2
_geom_bond_publ_flag
Mo1 O3 1.703(2) . ?
Mo1 O4 1.763(2) . ?
Mo1 O1 1.769(2) . ?
Mo1 O2 1.814(2) . ?
Mo2 O6 1.689(3) . ?
Mo2 O5 1.697(3) . ?
Mo2 O7 1.904(2) . ?
Mo2 O11 1.959(2) 3_575 ?
Mo2 O4 2.310(2) . ?
Mo2 O2 2.329(2) 3_575 ?
Mo3 O9 1.691(2) . ?
Mo3 O8 1.694(2) . ?
Mo3 O7 1.916(2) . ?
Mo3 O10 1.960(2) . ?
Mo3 O1 2.326(2) . ?
Mo3 O2 2.345(2) 3_575 ?
Mo4 O12 1.688(3) . ?
Mo4 O13 1.692(3) . ?
Mo4 O11 1.843(2) . ?
Mo4 O10 1.845(2) . ?
O2 Mo2 2.329(2) 3_575 ?
O2 Mo3 2.345(2) 3_575 ?
O11 Mo2 1.959(2) 3_575 ?
N1 C5 1.334(4) . ?
N1 C1 1.342(4) . ?
N1 C6 1.486(4) . ?
N2 C18 1.341(6) . ?
N2 C14 1.368(6) . ?
N2 C13 1.441(6) . ?
C1 C2 1.355(5) . ?
C1 H1 0.9300 . ?
C2 C3 1.375(6) . ?
C2 H2 0.9300 . ?
C3 C4 1.376(6) . ?
C3 H3 0.9300 . ?
C4 C5 1.368(6) . ?
C4 H4 0.9300 . ?
C5 H5 0.9300 . ?
C6 C7 1.512(5) . ?
C6 H6A 0.9700 . ?
C6 H6B 0.9700 . ?
C7 C8 1.516(6) . ?
C7 H7A 0.9700 . ?
C7 H7B 0.9700 . ?
C8 C9 1.519(6) . ?
C8 H8A 0.9700 . ?
C8 H8B 0.9700 . ?
C9 C10 1.489(6) . ?
C9 H9A 0.9700 . ?
C9 H9B 0.9700 . ?
C10 C11 1.520(6) . ?
C10 H10A 0.9700 . ?
C10 H10B 0.9700 . ?
C11 C12 1.492(7) . ?
C11 H11A 0.9700 . ?
C11 H11B 0.9700 . ?
C12 C13 1.531(7) . ?
C12 H12A 0.9700 . ?
C12 H12B 0.9700 . ?
C13 H13A 0.9700 . ?
C13 H13B 0.9700 . ?
C14 C15 1.356(7) . ?
C14 H14 0.9300 . ?
C15 C16 1.341(8) . ?
C15 H15 0.9300 . ?
C16 C17 1.344(8) . ?
C16 H16 0.9300 . ?
C17 C18 1.351(7) . ?
C17 H17 0.9300 . ?
C18 H18 0.9300 . ?

loop_
_geom_torsion_atom_site_label_1
_geom_torsion_atom_site_label_2
_geom_torsion_atom_site_label_3
_geom_torsion_atom_site_label_4
_geom_torsion
_geom_torsion_site_symmetry_1
_geom_torsion_site_symmetry_2
_geom_torsion_site_symmetry_3
_geom_torsion_site_symmetry_4
_geom_torsion_publ_flag
O3 Mo1 O1 Mo3 -148.53(15) . . . . ?
O4 Mo1 O1 Mo3 -30.60(18) . . . . ?
O2 Mo1 O1 Mo3 93.14(15) . . . . ?
O9 Mo3 O1 Mo1 145.92(16) . . . . ?
O8 Mo3 O1 Mo1 -47.7(4) . . . . ?
O7 Mo3 O1 Mo1 46.59(15) . . . . ?
O10 Mo3 O1 Mo1 -112.58(16) . . . . ?
O2 Mo3 O1 Mo1 -27.96(13) 3_575 . . . ?
O3 Mo1 O2 Mo2 -86.3(2) . . . 3_575 ?
O4 Mo1 O2 Mo2 155.17(16) . . . 3_575 ?
O1 Mo1 O2 Mo2 32.1(2) . . . 3_575 ?
O3 Mo1 O2 Mo3 86.0(2) . . . 3_575 ?
O4 Mo1 O2 Mo3 -32.5(2) . . . 3_575 ?
O1 Mo1 O2 Mo3 -155.56(16) . . . 3_575 ?
O3 Mo1 O4 Mo2 149.59(15) . . . . ?
O1 Mo1 O4 Mo2 31.62(19) . . . . ?
O2 Mo1 O4 Mo2 -91.95(16) . . . . ?
O6 Mo2 O4 Mo1 49.0(5) . . . . ?
O5 Mo2 O4 Mo1 -148.16(18) . . . . ?
O7 Mo2 O4 Mo1 -48.50(16) . . . . ?
O11 Mo2 O4 Mo1 109.93(18) 3_575 . . . ?
O2 Mo2 O4 Mo1 26.55(15) 3_575 . . . ?
O6 Mo2 O7 Mo3 -71.91(15) . . . . ?
O5 Mo2 O7 Mo3 -178.93(14) . . . . ?
O11 Mo2 O7 Mo3 48.0(3) 3_575 . . . ?
O4 Mo2 O7 Mo3 94.93(13) . . . . ?
O2 Mo2 O7 Mo3 19.13(11) 3_575 . . . ?
O9 Mo3 O7 Mo2 177.33(13) . . . . ?
O8 Mo3 O7 Mo2 70.18(14) . . . . ?
O10 Mo3 O7 Mo2 -50.5(3) . . . . ?
O1 Mo3 O7 Mo2 -94.02(12) . . . . ?
O2 Mo3 O7 Mo2 -19.06(11) 3_575 . . . ?
O12 Mo4 O10 Mo3 -164.80(17) . . . . ?
O13 Mo4 O10 Mo3 -50.33(18) . . . . ?
O11 Mo4 O10 Mo3 74.19(19) . . . . ?
O9 Mo3 O10 Mo4 61.44(17) . . . . ?
O8 Mo3 O10 Mo4 168.34(16) . . . . ?
O7 Mo3 O10 Mo4 -70.4(3) . . . . ?
O1 Mo3 O10 Mo4 -25.88(13) . . . . ?
O2 Mo3 O10 Mo4 -100.65(15) 3_575 . . . ?
O12 Mo4 O11 Mo2 -62.3(2) . . . 3_575 ?
O13 Mo4 O11 Mo2 -175.96(19) . . . 3_575 ?
O10 Mo4 O11 Mo2 58.2(2) . . . 3_575 ?
C5 N1 C1 C2 1.1(6) . . . . ?
C6 N1 C1 C2 -175.1(3) . . . . ?
N1 C1 C2 C3 0.1(6) . . . . ?
C1 C2 C3 C4 -1.4(6) . . . . ?
C2 C3 C4 C5 1.5(7) . . . . ?
C1 N1 C5 C4 -0.9(6) . . . . ?
C6 N1 C5 C4 175.2(4) . . . . ?
C3 C4 C5 N1 -0.4(6) . . . . ?
C5 N1 C6 C7 -109.9(4) . . . . ?
C1 N1 C6 C7 66.3(4) . . . . ?
N1 C6 C7 C8 166.4(3) . . . . ?
C6 C7 C8 C9 -88.5(5) . . . . ?
C7 C8 C9 C10 179.5(4) . . . . ?
C8 C9 C10 C11 170.0(4) . . . . ?
C9 C10 C11 C12 57.1(7) . . . . ?
C10 C11 C12 C13 -179.0(4) . . . . ?
C18 N2 C13 C12 -93.2(6) . . . . ?
C14 N2 C13 C12 82.4(5) . . . . ?
C11 C12 C13 N2 171.4(4) . . . . ?
C18 N2 C14 C15 -1.7(7) . . . . ?
C13 N2 C14 C15 -177.3(4) . . . . ?
N2 C14 C15 C16 0.1(8) . . . . ?
C14 C15 C16 C17 1.3(8) . . . . ?
C15 C16 C17 C18 -1.0(8) . . . . ?
C14 N2 C18 C17 2.1(7) . . . . ?
C13 N2 C18 C17 177.7(5) . . . . ?
C16 C17 C18 N2 -0.7(8) . . . . ?
